data_7122550
loop_
_publ_author_name
'Aksenov, Alexander V.'
'Aksenov, Nicolai A.'
'Aksenov, Dmitrii A.'
'Khamraev, Vladislav F.'
'Rubin, Michael'

_publ_section_title
;
 Nitrostyrenes as 1,4-CCNO-dipoles: diastereoselective formal [4+1]
 cycloaddition of indoles.
;
_journal_issue 94
_journal_name_full 'Chemical communications (Cambridge, England)'
_journal_page_first 13260
_journal_page_last 13263
_journal_paper_doi 10.1039/c8cc07451h
_journal_volume 54
_journal_year 2018
_chemical_formula_moiety 'C22 H16 N2 O'
_chemical_formula_sum 'C22 H16 N2 O'
_chemical_formula_weight 324.37
_space_group_crystal_system monoclinic
_space_group_IT_number 14
_space_group_name_Hall '-P 2yn'
_space_group_name_H-M_alt 'P 1 21/n 1'
_symmetry_space_group_name_Hall '-P 2yn'
_symmetry_space_group_name_H-M 'P 1 21/n 1'
_atom_sites_solution_hydrogens geom
_atom_sites_solution_primary dual
_audit_creation_date 2018-04-03
_audit_creation_method
;
Olex2 1.2
(compiled 2017.08.10 svn.r3458 for OlexSys, GUI svn.r5381)
;
_audit_update_record
;
2018-04-03 deposited with the CCDC.
2018-11-06 downloaded from the CCDC.
;
_cell_angle_alpha 90
_cell_angle_beta 90.0450(10)
_cell_angle_gamma 90
_cell_formula_units_Z 4
_cell_length_a 11.1571(2)
_cell_length_b 12.4540(2)
_cell_length_c 11.9000(2)
_cell_measurement_reflns_used 11640
_cell_measurement_temperature 149.99(10)
_cell_measurement_theta_max 75.6950
_cell_measurement_theta_min 5.1000
_cell_volume 1653.51(5)
_computing_cell_refinement 'CrysAlisPro 1.171.38.46 (Rigaku OD, 2015)'
_computing_data_collection 'CrysAlisPro 1.171.38.46 (Rigaku OD, 2015)'
_computing_data_reduction 'CrysAlisPro 1.171.38.46 (Rigaku OD, 2015)'
_computing_molecular_graphics 'Olex2 (Dolomanov et al., 2009)'
_computing_publication_material 'Olex2 (Dolomanov et al., 2009)'
_computing_structure_refinement 'ShelXL (Sheldrick, 2015)'
_computing_structure_solution 'ShelXT (Sheldrick, 2015)'
_diffrn_ambient_environment N~2~
_diffrn_ambient_temperature 149.99(10)
_diffrn_detector 'CCD plate'
_diffrn_detector_area_resol_mean 5.2529
_diffrn_detector_type AtlasS2
_diffrn_measured_fraction_theta_full 1.000
_diffrn_measured_fraction_theta_max 0.993
_diffrn_measurement_details
;
List of Runs (angles in degrees, time in seconds):

  # Type    Start    End  Width  t~exp~   \w     \q     \k     \f   Frames
#--------------------------------------------------------------------------
  1  \w    -83.00  20.00   1.00    1.00    --  -41.72  99.00 -96.00  103
  2  \w      1.00  83.00   1.00    1.00    --   41.72 -99.00 157.00   82
  3  \w    101.00 141.00   1.00    4.00    --  112.00  99.00 -96.00   40
  4  \w     35.00 103.00   1.00    4.00    --  112.00 -99.00 157.00   68
  5  \w   -112.00 -22.00   1.00    1.00    --  -41.72 -57.00 150.00   90
  6  \w    -20.00  21.00   1.00    1.00    --  -41.72  57.00  60.00   41
  7  \w    -67.00 -27.00   1.00    1.00    --  -41.72  57.00  60.00   40
  8  \w     58.00 106.00   1.00    4.00    --  112.00 178.00  60.00   48
  9  \w     38.00 100.00   1.00    4.00    --  112.00-111.00-120.00   62
 10  \w     43.00  90.00   1.00    4.00    --  112.00 -30.00 -60.00   47
 11  \w     42.00  68.00   1.00    4.00    --  112.00 -30.00-150.00   26
 12  \w     39.00  98.00   1.00    4.00    --  112.00 -45.00  30.00   59
 13  \w     52.00 108.00   1.00    4.00    --  112.00 -95.00  90.00   56
 14  \w     56.00  97.00   1.00    4.00    --  112.00 -45.00-180.00   41
 15  \w    123.00 150.00   1.00    4.00    --  112.00 178.00  60.00   27
 16  \w     52.00  82.00   1.00    4.00    --  112.00 -30.00   0.00   30
 17  \w    101.00 175.00   1.00    4.00    --  112.00 111.00  60.00   74
 18  \w     70.00  96.00   1.00    4.00    --  112.00 -45.00 -60.00   26
 19  \w     52.00  84.00   1.00    4.00    --  112.00 -95.00-180.00   32
 20  \w     44.00 133.00   1.00    4.00    --  112.00 -61.00 -60.00   89
 21  \w     50.00  76.00   1.00    4.00    --  112.00-111.00  60.00   26
 22  \w     85.00 113.00   1.00    4.00    --  112.00-111.00  60.00   28
 23  \w    139.00 167.00   1.00    4.00    --  112.00 111.00-120.00   28
 24  \w     82.00 108.00   1.00    4.00    --  112.00 -95.00-180.00   26
 25  \w     99.00 125.00   1.00    4.00    --  112.00  30.00 120.00   26
 26  \w   -114.00 -14.00   1.00    1.00    --  -41.85 -57.00  30.00  100
 27  \w    -50.00  32.00   1.00    1.00    --  -41.85  38.00-150.00   82
 28  \w   -118.00  -9.00   1.00    1.00    --  -41.85 -77.00-150.00  109
 29  \w   -118.00  -9.00   1.00    1.00    --  -41.85 -77.00  90.00  109
 30  \w   -118.00  -9.00   1.00    1.00    --  -41.85 -77.00 -30.00  109
 31  \w    -50.00  32.00   1.00    1.00    --  -41.85  38.00-120.00   82
 32  \w   -114.00 -89.00   1.00    1.00    --  -41.85 -57.00 -90.00   25
;
_diffrn_measurement_device 'four-circle diffractometer'
_diffrn_measurement_device_type 'SuperNova, Dual, Cu at zero, AtlasS2'
_diffrn_measurement_method '\w scans'
_diffrn_orient_matrix_type 'CrysAlisPro convention (1999,Acta A55,543-557)'
_diffrn_orient_matrix_UB_11 -0.0016136000
_diffrn_orient_matrix_UB_12 0.1005962000
_diffrn_orient_matrix_UB_13 -0.0752948000
_diffrn_orient_matrix_UB_21 -0.0746773000
_diffrn_orient_matrix_UB_22 0.0598163000
_diffrn_orient_matrix_UB_23 0.0889558000
_diffrn_orient_matrix_UB_31 0.1160678000
_diffrn_orient_matrix_UB_32 0.0401255000
_diffrn_orient_matrix_UB_33 0.0564264000
_diffrn_radiation_monochromator mirror
_diffrn_radiation_probe x-ray
_diffrn_radiation_type CuK\a
_diffrn_radiation_wavelength 1.54184
_diffrn_reflns_av_R_equivalents 0.0360
_diffrn_reflns_av_unetI/netI 0.0189
_diffrn_reflns_Laue_measured_fraction_full 1.000
_diffrn_reflns_Laue_measured_fraction_max 0.993
_diffrn_reflns_limit_h_max 13
_diffrn_reflns_limit_h_min -10
_diffrn_reflns_limit_k_max 15
_diffrn_reflns_limit_k_min -13
_diffrn_reflns_limit_l_max 14
_diffrn_reflns_limit_l_min -14
_diffrn_reflns_number 16080
_diffrn_reflns_point_group_measured_fraction_full 1.000
_diffrn_reflns_point_group_measured_fraction_max 0.993
_diffrn_reflns_theta_full 67.684
_diffrn_reflns_theta_max 75.841
_diffrn_reflns_theta_min 5.141
_diffrn_source 'micro-focus sealed X-ray tube'
_diffrn_source_type 'SuperNova (Cu) X-ray Source'
_exptl_absorpt_coefficient_mu 0.638
_exptl_absorpt_correction_T_max 1.000
_exptl_absorpt_correction_T_min 0.248
_exptl_absorpt_correction_type gaussian
_exptl_absorpt_process_details
;
CrysAlisPro 1.171.38.46 (Rigaku Oxford Diffraction, 2015)
Numerical absorption correction based on gaussian integration over
            a multifaceted crystal model
Empirical absorption correction using spherical harmonics,
 implemented in SCALE3 ABSPACK scaling algorithm.
;
_exptl_crystal_colour 'clear yellowish yellow'
_exptl_crystal_colour_lustre clear
_exptl_crystal_colour_modifier yellowish
_exptl_crystal_colour_primary yellow
_exptl_crystal_density_diffrn 1.303
_exptl_crystal_description block
_exptl_crystal_F_000 680
_exptl_crystal_size_max 0.525
_exptl_crystal_size_mid 0.4
_exptl_crystal_size_min 0.347
_refine_diff_density_max 0.319
_refine_diff_density_min -0.203
_refine_diff_density_rms 0.047
_refine_ls_extinction_method none
_refine_ls_goodness_of_fit_ref 1.049
_refine_ls_hydrogen_treatment constr
_refine_ls_matrix_type full
_refine_ls_number_parameters 226
_refine_ls_number_reflns 3424
_refine_ls_number_restraints 0
_refine_ls_restrained_S_all 1.049
_refine_ls_R_factor_all 0.0483
_refine_ls_R_factor_gt 0.0452
_refine_ls_shift/su_max 0.001
_refine_ls_shift/su_mean 0.000
_refine_ls_structure_factor_coef Fsqd
_refine_ls_weighting_details 'w=1/[\s^2^(Fo^2^)+(0.0623P)^2^+0.5996P] where P=(Fo^2^+2Fc^2^)/3'
_refine_ls_weighting_scheme calc
_refine_ls_wR_factor_gt 0.1197
_refine_ls_wR_factor_ref 0.1221
_reflns_Friedel_coverage 0.000
_reflns_number_gt 3217
_reflns_number_total 3424
_reflns_threshold_expression 'I > 2\s(I)'
_cod_data_source_file c8cc07451h2.cif
_cod_data_source_block anna_spoira_nu_11
_cod_depositor_comments 'Adding full bibliography for 7122550.cif.'
_cod_database_code 7122550
_shelx_shelxl_version_number 2018/1
_chemical_oxdiff_formula 'C11 H10 N O'
_shelx_space_group_comment
;
The symmetry employed for this shelxl refinement is uniquely defined
by the following loop, which should always be used as a source of
symmetry information in preference to the above space-group names.
They are only intended as comments.
;
_shelx_estimated_absorpt_t_max 0.809
_shelx_estimated_absorpt_t_min 0.731
_reflns_odcompleteness_completeness 99.97
_reflns_odcompleteness_iscentric 1
_reflns_odcompleteness_theta 66.97
_olex2_refinement_description
;
1. Fixed Uiso
 At 1.2 times of:
  All C(H) groups
2.a Ternary CH refined with riding coordinates:
 C10(H10)
2.b Aromatic/amide H refined with riding coordinates:
 C9(H9), C5(H5), C8(H8), C18(H18), C6(H6), C16(H16), C12(H12), C19(H19),
 C14(H14), C7(H7), C15(H15), C22(H22), C20(H20), C13(H13), C21(H21)
;
_olex2_submission_special_instructions 'No special instructions were received'
_oxdiff_exptl_absorpt_empirical_details
;
Empirical correction (ABSPACK) includes:
- Absorption correction using spherical harmonics
- Frame scaling
;
_oxdiff_exptl_absorpt_empirical_full_max 3.835
_oxdiff_exptl_absorpt_empirical_full_min 0.558

loop_
_space_group_symop_operation_xyz
'x, y, z'
'-x+1/2, y+1/2, -z+1/2'
'-x, -y, -z'
'x-1/2, -y-1/2, z-1/2'

loop_
_atom_site_label
_atom_site_type_symbol
_atom_site_fract_x
_atom_site_fract_y
_atom_site_fract_z
_atom_site_U_iso_or_equiv
_atom_site_adp_type
_atom_site_occupancy
_atom_site_site_symmetry_order
_atom_site_calc_flag
_atom_site_refinement_flags_posn
O1 O 0.72353(9) 0.35271(7) 0.57865(7) 0.0334(2) Uani 1 1 d .
N1 N 0.75443(10) 0.27864(9) 0.85760(9) 0.0309(3) Uani 1 1 d .
N2 N 0.74094(11) 0.44224(10) 0.50629(9) 0.0371(3) Uani 1 1 d .
C2 C 0.77104(11) 0.37837(10) 0.68932(10) 0.0262(3) Uani 1 1 d .
C11 C 0.88278(11) 0.55160(9) 0.75216(10) 0.0261(3) Uani 1 1 d .
C10 C 0.77848(11) 0.50367(10) 0.68960(10) 0.0266(3) Uani 1 1 d .
H10 H 0.703002 0.532116 0.723719 0.032 Uiso 1 1 calc R
C1 C 0.69475(11) 0.33669(10) 0.78693(10) 0.0270(3) Uani 1 1 d .
C3 C 0.88712(11) 0.32047(10) 0.71274(10) 0.0281(3) Uani 1 1 d .
C4 C 0.87259(11) 0.26663(10) 0.81373(11) 0.0282(3) Uani 1 1 d .
C9 C 0.77279(12) 0.52264(11) 0.56523(11) 0.0345(3) Uani 1 1 d .
H9 H 0.791709 0.590161 0.532621 0.041 Uiso 1 1 calc R
C17 C 0.56812(11) 0.36510(10) 0.80666(11) 0.0301(3) Uani 1 1 d .
C5 C 0.96495(13) 0.20782(11) 0.86175(12) 0.0354(3) Uani 1 1 d .
H5 H 0.954609 0.171361 0.931188 0.043 Uiso 1 1 calc R
C8 C 0.99399(13) 0.31564(12) 0.65487(12) 0.0362(3) Uani 1 1 d .
H8 H 1.003695 0.351530 0.585022 0.043 Uiso 1 1 calc R
C18 C 0.49423(12) 0.40517(11) 0.72164(12) 0.0361(3) Uani 1 1 d .
H18 H 0.525902 0.417646 0.648725 0.043 Uiso 1 1 calc R
C6 C 1.07363(13) 0.20436(12) 0.80399(13) 0.0388(3) Uani 1 1 d .
H6 H 1.139091 0.165686 0.835168 0.047 Uiso 1 1 calc R
C16 C 0.99108(13) 0.57647(12) 0.70012(12) 0.0363(3) Uani 1 1 d .
H16 H 1.000277 0.564999 0.621674 0.044 Uiso 1 1 calc R
C12 C 0.87200(13) 0.56939(12) 0.86638(12) 0.0376(3) Uani 1 1 d .
H12 H 0.798536 0.553271 0.902994 0.045 Uiso 1 1 calc R
C19 C 0.37368(13) 0.42690(12) 0.74391(14) 0.0411(3) Uani 1 1 d .
H19 H 0.323597 0.454331 0.686044 0.049 Uiso 1 1 calc R
C14 C 1.07407(14) 0.63446(13) 0.87577(14) 0.0452(4) Uani 1 1 d .
H14 H 1.139358 0.662262 0.918004 0.054 Uiso 1 1 calc R
C7 C 1.08769(13) 0.25621(12) 0.70223(13) 0.0403(3) Uani 1 1 d .
H7 H 1.162114 0.251449 0.663823 0.048 Uiso 1 1 calc R
C15 C 1.08547(13) 0.61787(13) 0.76228(15) 0.0434(4) Uani 1 1 d .
H15 H 1.158818 0.634941 0.725941 0.052 Uiso 1 1 calc R
C22 C 0.51961(14) 0.34886(15) 0.91262(14) 0.0485(4) Uani 1 1 d .
H22 H 0.569246 0.322969 0.971597 0.058 Uiso 1 1 calc R
C20 C 0.32745(14) 0.40882(14) 0.84877(16) 0.0491(4) Uani 1 1 d .
H20 H 0.245253 0.423122 0.863207 0.059 Uiso 1 1 calc R
C13 C 0.96677(16) 0.61039(14) 0.92820(14) 0.0487(4) Uani 1 1 d .
H13 H 0.958068 0.621994 1.006677 0.058 Uiso 1 1 calc R
C21 C 0.39990(16) 0.36987(17) 0.93357(16) 0.0600(5) Uani 1 1 d .
H21 H 0.367593 0.357507 1.006265 0.072 Uiso 1 1 calc R

loop_
_atom_site_aniso_label
_atom_site_aniso_U_11
_atom_site_aniso_U_22
_atom_site_aniso_U_33
_atom_site_aniso_U_23
_atom_site_aniso_U_13
_atom_site_aniso_U_12
O1 0.0423(5) 0.0320(5) 0.0259(4) -0.0013(4) -0.0060(4) -0.0039(4)
N1 0.0302(5) 0.0297(5) 0.0328(6) 0.0038(4) -0.0024(4) -0.0013(4)
N2 0.0427(7) 0.0424(7) 0.0261(5) 0.0053(5) -0.0027(5) -0.0010(5)
C2 0.0277(6) 0.0263(6) 0.0246(6) -0.0005(4) -0.0017(4) -0.0003(5)
C11 0.0268(6) 0.0197(5) 0.0317(6) 0.0019(4) 0.0016(5) 0.0008(4)
C10 0.0281(6) 0.0252(6) 0.0266(6) 0.0025(4) 0.0014(4) 0.0014(5)
C1 0.0299(6) 0.0228(6) 0.0285(6) 0.0002(4) -0.0034(5) -0.0039(5)
C3 0.0307(6) 0.0236(6) 0.0300(6) -0.0048(5) -0.0027(5) 0.0016(5)
C4 0.0293(6) 0.0228(6) 0.0325(6) -0.0034(5) -0.0034(5) -0.0011(5)
C9 0.0390(7) 0.0341(7) 0.0303(7) 0.0072(5) -0.0044(5) -0.0017(6)
C17 0.0278(6) 0.0258(6) 0.0367(7) 0.0035(5) -0.0002(5) -0.0023(5)
C5 0.0364(7) 0.0303(7) 0.0396(7) 0.0027(5) -0.0068(5) 0.0016(5)
C8 0.0365(7) 0.0360(7) 0.0362(7) -0.0029(6) 0.0046(5) 0.0054(6)
C18 0.0314(7) 0.0390(7) 0.0378(7) 0.0060(6) -0.0033(5) -0.0058(6)
C6 0.0320(7) 0.0335(7) 0.0509(8) -0.0041(6) -0.0081(6) 0.0078(6)
C16 0.0351(7) 0.0371(7) 0.0368(7) 0.0021(6) 0.0073(5) -0.0023(6)
C12 0.0377(7) 0.0399(7) 0.0352(7) -0.0066(6) 0.0069(5) -0.0079(6)
C19 0.0302(7) 0.0387(8) 0.0544(9) 0.0082(6) -0.0074(6) -0.0001(6)
C14 0.0403(8) 0.0398(8) 0.0556(9) -0.0022(7) -0.0112(7) -0.0089(6)
C7 0.0320(7) 0.0401(8) 0.0489(8) -0.0076(6) 0.0032(6) 0.0078(6)
C15 0.0285(7) 0.0403(8) 0.0612(10) 0.0025(7) 0.0031(6) -0.0057(6)
C22 0.0403(8) 0.0627(10) 0.0426(8) 0.0172(7) 0.0063(6) 0.0145(7)
C20 0.0310(7) 0.0490(9) 0.0673(11) 0.0130(8) 0.0081(7) 0.0071(6)
C13 0.0543(9) 0.0529(9) 0.0389(8) -0.0095(7) -0.0023(7) -0.0155(8)
C21 0.0458(9) 0.0775(13) 0.0568(10) 0.0243(9) 0.0197(8) 0.0188(9)

loop_
_atom_type_symbol
_atom_type_description
_atom_type_scat_dispersion_real
_atom_type_scat_dispersion_imag
_atom_type_scat_source
C C 0.0181 0.0091 'International Tables Vol C Tables 4.2.6.8 and 6.1.1.4'
H H 0.0000 0.0000 'International Tables Vol C Tables 4.2.6.8 and 6.1.1.4'
N N 0.0311 0.0180 'International Tables Vol C Tables 4.2.6.8 and 6.1.1.4'
O O 0.0492 0.0322 'International Tables Vol C Tables 4.2.6.8 and 6.1.1.4'

loop_
_exptl_crystal_face_index_h
_exptl_crystal_face_index_k
_exptl_crystal_face_index_l
_exptl_crystal_face_perp_dist
0 6 5 0.2095
-4 5 4 0.1755
-4 5 4 0.1753
-7 1 0 0.1869
4 -5 -4 0.2234
1 -1 8 0.1295
-7 -3 -1 0.2098
6 -3 3 0.1923
5 -5 3 0.1954
-1 -8 0 0.3057
7 1 2 0.2277
7 -2 -2 0.1989
0 -5 -6 0.2399
-2 -5 -6 0.2359
-7 0 -1 0.1801
-6 3 2 0.1914
-1 0 8 0.1677
5 2 5 0.2103
7 2 -2 0.1915
-5 -2 -5 0.1929
1 1 8 0.1657
6 2 -3 0.1758
5 1 -6 0.1703
-2 -2 -7 0.2156
-6 -3 -3 0.1750
-2 0 7 0.1692
2 0 -7 0.1792
-4 -1 6 0.1720
5 -2 5 0.1850
-2 6 -5 0.1998
-6 -2 -4 0.1787
5 6 0 0.2744
-2 8 0 0.2134
-4 6 -1 0.1771

loop_
_geom_angle_atom_site_label_1
_geom_angle_atom_site_label_2
_geom_angle_atom_site_label_3
_geom_angle
N2 O1 C2 109.03(9)
C1 N1 C4 107.23(11)
C9 N2 O1 108.74(10)
O1 C2 C10 103.92(9)
O1 C2 C1 114.20(10)
O1 C2 C3 111.99(10)
C1 C2 C10 111.50(10)
C3 C2 C10 115.56(10)
C3 C2 C1 100.11(10)
C16 C11 C10 122.62(12)
C12 C11 C10 118.83(11)
C12 C11 C16 118.53(12)
C2 C10 H10 108.0
C11 C10 C2 116.00(10)
C11 C10 H10 108.0
C9 C10 C2 98.80(10)
C9 C10 C11 117.25(11)
C9 C10 H10 108.0
N1 C1 C2 113.37(11)
N1 C1 C17 121.54(12)
C17 C1 C2 124.91(11)
C4 C3 C2 106.90(11)
C8 C3 C2 132.17(12)
C8 C3 C4 120.92(12)
C3 C4 N1 112.05(11)
C3 C4 C5 121.69(12)
C5 C4 N1 126.24(12)
N2 C9 C10 115.56(12)
N2 C9 H9 122.2
C10 C9 H9 122.2
C18 C17 C1 122.35(12)
C22 C17 C1 118.94(12)
C22 C17 C18 118.68(13)
C4 C5 H5 121.3
C4 C5 C6 117.33(13)
C6 C5 H5 121.3
C3 C8 H8 121.0
C3 C8 C7 117.91(13)
C7 C8 H8 121.0
C17 C18 H18 120.0
C17 C18 C19 119.97(13)
C19 C18 H18 120.0
C5 C6 H6 119.4
C7 C6 C5 121.11(13)
C7 C6 H6 119.4
C11 C16 H16 119.9
C15 C16 C11 120.29(13)
C15 C16 H16 119.9
C11 C12 H12 119.5
C11 C12 C13 120.95(14)
C13 C12 H12 119.5
C18 C19 H19 119.9
C20 C19 C18 120.28(14)
C20 C19 H19 119.9
C15 C14 H14 120.3
C15 C14 C13 119.48(14)
C13 C14 H14 120.3
C8 C7 H7 119.5
C6 C7 C8 121.01(13)
C6 C7 H7 119.5
C16 C15 H15 119.7
C14 C15 C16 120.69(14)
C14 C15 H15 119.7
C17 C22 H22 119.6
C21 C22 C17 120.89(15)
C21 C22 H22 119.6
C19 C20 H20 119.9
C19 C20 C21 120.21(15)
C21 C20 H20 119.9
C12 C13 H13 120.0
C14 C13 C12 120.06(15)
C14 C13 H13 120.0
C22 C21 H21 120.0
C20 C21 C22 119.96(16)
C20 C21 H21 120.0

loop_
_geom_bond_atom_site_label_1
_geom_bond_atom_site_label_2
_geom_bond_distance
O1 N2 1.4222(15)
O1 C2 1.4548(14)
N1 C1 1.2932(16)
N1 C4 1.4262(16)
N2 C9 1.2730(19)
C2 C10 1.5627(17)
C2 C1 1.5312(17)
C2 C3 1.5082(17)
C11 C10 1.5044(17)
C11 C16 1.3931(18)
C11 C12 1.3825(18)
C10 H10 1.0000
C10 C9 1.5000(17)
C1 C17 1.4754(17)
C3 C4 1.3857(18)
C3 C8 1.3788(18)
C4 C5 1.3870(18)
C9 H9 0.9500
C17 C18 1.3967(18)
C17 C22 1.387(2)
C5 H5 0.9500
C5 C6 1.395(2)
C8 H8 0.9500
C8 C7 1.399(2)
C18 H18 0.9500
C18 C19 1.397(2)
C6 H6 0.9500
C6 C7 1.381(2)
C16 H16 0.9500
C16 C15 1.386(2)
C12 H12 0.9500
C12 C13 1.385(2)
C19 H19 0.9500
C19 C20 1.369(2)
C14 H14 0.9500
C14 C15 1.372(2)
C14 C13 1.383(2)
C7 H7 0.9500
C15 H15 0.9500
C22 H22 0.9500
C22 C21 1.384(2)
C20 H20 0.9500
C20 C21 1.380(2)
C13 H13 0.9500
C21 H21 0.9500

loop_
_exptl_oxdiff_crystal_face_indexfrac_h
_exptl_oxdiff_crystal_face_indexfrac_k
_exptl_oxdiff_crystal_face_indexfrac_l
_exptl_oxdiff_crystal_face_x
_exptl_oxdiff_crystal_face_y
_exptl_oxdiff_crystal_face_z
-0.2225 5.9104 5.2594 0.1989 0.8380 0.5081
-4.1050 5.2152 3.9703 0.2323 0.9717 -0.0432
-4.3684 5.0821 3.8057 0.2317 0.9688 -0.0884
-7.1489 1.3247 -0.0392 0.1477 0.6096 -0.7788
3.9998 -5.2643 -4.0323 -0.2324 -0.9723 0.0255
1.4419 -0.9323 7.5143 -0.6619 0.5050 0.5539
-6.5123 -3.3485 -1.0568 -0.2468 0.1920 -0.9499
5.8412 -3.1676 3.4240 -0.5859 -0.3211 0.7441
4.8429 -5.1702 2.9401 -0.7493 -0.4094 0.5206
-0.7660 -8.0348 -0.1127 -0.7985 -0.4334 -0.4177
6.8383 1.4281 2.1359 -0.0282 -0.2352 0.9715
6.7164 -2.3300 -1.8759 -0.1040 -0.8078 0.5802
-0.1864 -5.3861 -5.7507 -0.1085 -0.8198 -0.5622
-2.1996 -5.0347 -5.5578 -0.0844 -0.6313 -0.7709
-7.1952 -0.2064 -0.8674 0.0562 0.4478 -0.8924
-6.4937 2.6928 2.2822 0.1095 0.8490 -0.5169
-1.4302 0.2193 7.5703 -0.5456 0.7933 0.2700
5.3491 2.4801 4.6232 -0.1072 0.1602 0.9812
6.6851 2.3216 -1.9850 0.3722 -0.5369 0.7571
-5.3811 -2.4875 -4.5772 0.1031 -0.1541 -0.9827
0.5788 0.9837 7.6389 -0.4771 0.6951 0.5377
6.2518 2.0165 -3.3995 0.4487 -0.6487 0.6147
4.6509 1.1702 -5.8219 0.5486 -0.7952 0.2583
-2.4140 -1.6225 -7.1087 0.3759 -0.5491 -0.7464
-6.0088 -2.6161 -3.4979 0.0099 -0.0189 -0.9998
-1.9911 -0.0063 7.4288 -0.5568 0.8091 0.1878
1.7653 -0.0852 -7.4926 0.5527 -0.8034 -0.2213
-4.1340 -0.9287 6.2864 -0.5601 0.8124 -0.1624
4.9963 -2.2383 5.1644 -0.6221 -0.0476 0.7815
-1.7295 6.1193 -4.7013 0.9723 0.0770 -0.2205
-6.0737 -1.6945 -3.8709 0.1308 0.0079 -0.9914
4.7286 6.0993 0.4077 0.5752 0.0480 0.8166
-1.8400 7.8058 0.4610 0.7535 0.6453 0.1257
-4.4030 6.3359 -1.0252 0.7217 0.6166 -0.3147
